data_1537081
loop_
_publ_author_name
'Kroeschell, P.'
'Hoppe, R.'

_publ_section_title
;
 Zur Kenntnis von K3 Na Th2 O6
;
_journal_name_full 'Zeitschrift fuer Anorganische und Allgemeine Chemie'
_journal_page_first 127
_journal_page_last 137
_journal_volume 509
_journal_year 1984
_chemical_formula_sum 'K3 Na O6 Th2'
_chemical_name_systematic 'Na K3 Th2 O6'
_space_group_IT_number 15
_symmetry_space_group_name_Hall '-C 2yc'
_symmetry_space_group_name_H-M 'C 1 2/c 1'
_cell_angle_alpha 90
_cell_angle_beta 99.659
_cell_angle_gamma 90
_cell_formula_units_Z 4
_cell_length_a 6.2964
_cell_length_b 10.8993
_cell_length_c 12.5975
_cell_volume 852.265
_citation_journal_id_ASTM ZAACAB
_cod_data_source_file Kroeschell_ZAACAB_1984_611.cif
_cod_data_source_block K3Na1O6Th2
_cod_original_cell_volume 852.2648
_cod_original_formula_sum 'K3 Na1 O6 Th2'
_cod_database_code 1537081

loop_
_symmetry_equiv_pos_as_xyz
x,y,z
-x,y,-z+1/2
-x,-y,-z
x,-y,z-1/2
x+1/2,y+1/2,z
-x+1/2,y+1/2,-z+1/2
-x+1/2,-y+1/2,-z
x+1/2,-y+1/2,z-1/2

loop_
_atom_site_label
_atom_site_type_symbol
_atom_site_fract_x
_atom_site_fract_y
_atom_site_fract_z
_atom_site_occupancy
_atom_site_U_iso_or_equiv
Th2 Th+4 0 0.7507 0.25 1 0.0
Na1 Na+1 0 0.1058 0.25 1 0.0
K2 K+1 0.25 0.25 0.5 1 0.0
O1 O-2 0.1549 0.9013 0.1515 1 0.0
K1 K+1 0.2675 0.422 0.0001 1 0.0
Th1 Th+4 0 0.4182 0.25 1 0.0
O3 O-2 0.1536 0.2687 0.1518 1 0.0
O2 O-2 0.0995 0.5834 0.1516 1 0.0
